data_9017746
loop_
_publ_author_name
'Nagashima, M.'
'Mitani, K.'
'Akasaka, M.'

_publ_section_title
;
 Structural variation of babingtonite depending on cation
 distribution at the octahedral sites
 Note: Sample 1
;
_journal_name_full 'Mineralogy and Petrology'
_journal_page_first 287
_journal_page_last 301
_journal_volume 108
_journal_year 2014
_chemical_compound_source 'Yakuri mine, Japan'
_chemical_formula_sum 'Al0.01 Ca2 Fe1.6 H Mg0.07 Mn0.32 O15 Si5'
_chemical_name_mineral Babingtonite
_space_group_IT_number 2
_space_group_name_Hall '-P 1'
_space_group_name_H-M_alt 'P -1'
_symmetry_space_group_name_H-M 'P -1'
_cell_angle_alpha 91.594
_cell_angle_beta 93.934
_cell_angle_gamma 104.312
_cell_length_a 7.4753
_cell_length_b 11.6397
_cell_length_c 6.6897
_cell_formula_units_Z 2
_cell_volume 562.074
_database_code_amcsd 0020452
_exptl_crystal_density_diffrn 3.371
_cod_data_source_file inputs/fixed/downloads/18/18709.cif
_cod_data_source_block 18709
_cod_original_formula_sum 'Ca2 Fe1.6 Mn.32 Mg.07 Al.01 Si5 O15 H'
_cod_database_code 9017746

loop_
_space_group_symop_operation_xyz
x,y,z
-x,-y,-z

loop_
_atom_site_aniso_label
_atom_site_aniso_U_11
_atom_site_aniso_U_22
_atom_site_aniso_U_33
_atom_site_aniso_U_12
_atom_site_aniso_U_13
_atom_site_aniso_U_23
Ca1 0.01395 0.00797 0.00844 0.00160 0.00130 -0.00078
Ca2 0.00695 0.00939 0.00984 0.00104 0.00011 -0.00273
Fe1 0.00648 0.00693 0.00719 0.00145 0.00067 -0.00003
Mn1 0.00648 0.00693 0.00719 0.00145 0.00067 -0.00003
Mg1 0.00648 0.00693 0.00719 0.00145 0.00067 -0.00003
Fe2 0.00562 0.00533 0.00643 0.00125 0.00006 -0.00008
Al2 0.00562 0.00533 0.00643 0.00125 0.00006 -0.00008
Si1 0.00772 0.00570 0.00632 0.00110 -0.00052 -0.00019
Si2 0.00561 0.00562 0.00587 0.00073 -0.00013 -0.00004
Si3 0.00488 0.00578 0.00598 0.00112 0.00018 0.00006
Si4 0.00607 0.00556 0.00568 0.00116 0.00000 -0.00012
Si5 0.00578 0.00623 0.00757 0.00165 0.00064 0.00008
O1 0.01620 0.00980 0.00840 -0.00200 0.00140 0.00130
O2 0.00940 0.00980 0.00800 0.00350 -0.00080 -0.00040
O3 0.01100 0.00560 0.01200 0.00050 -0.00280 0.00010
O4 0.00710 0.00830 0.00780 0.00170 -0.00100 0.00050
O5 0.00890 0.01040 0.00800 0.00110 0.00100 -0.00190
O6 0.00650 0.00930 0.00840 0.00040 0.00110 0.00160
O7 0.00780 0.00790 0.01130 0.00270 0.00110 -0.00090
O8 0.00740 0.01010 0.00760 0.00210 -0.00090 0.00110
O9 0.00910 0.00490 0.01020 0.00080 -0.00120 -0.00050
O10 0.00790 0.00920 0.00760 0.00260 -0.00020 0.00140
O11 0.01230 0.00830 0.00770 0.00080 0.00210 -0.00100
O12 0.00680 0.00960 0.01000 0.00160 0.00160 0.00280
O13 0.00810 0.01060 0.01380 0.00410 0.00270 0.00080
O14 0.00830 0.00910 0.00930 0.00040 -0.00210 0.00170
O15 0.01000 0.00750 0.01400 0.00180 -0.00050 -0.00380

loop_
_atom_site_label
_atom_site_fract_x
_atom_site_fract_y
_atom_site_fract_z
_atom_site_occupancy
_atom_site_U_iso_or_equiv
Ca1 0.78231 0.94194 0.14194 1.00000 0.01032
Ca2 0.23759 0.52011 0.30410 1.00000 0.00899
Fe1 0.59365 0.64423 0.06141 0.61000 0.00691
Mn1 0.59365 0.64423 0.06141 0.32000 0.00691
Mg1 0.59365 0.64423 0.06141 0.07000 0.00691
Fe2 0.04631 0.23525 0.18470 0.99000 0.00584
Al2 0.04631 0.23525 0.18470 0.01000 0.00584
Si1 0.28755 0.05353 0.34139 1.00000 0.00674
Si2 0.46043 0.31361 0.42475 1.00000 0.00585
Si3 0.80633 0.44500 0.20944 1.00000 0.00560
Si4 0.98794 0.71353 0.31008 1.00000 0.00585
Si5 0.32706 0.83612 0.10656 1.00000 0.00650
O1 0.19781 0.98801 0.53511 1.00000 0.01238
O2 0.12975 0.08043 0.18433 1.00000 0.00897
O3 0.43353 0.17146 0.43653 1.00000 0.01002
O4 0.31625 0.33810 0.24619 1.00000 0.00782
O5 0.54990 0.62007 0.36568 1.00000 0.00934
O6 0.67740 0.37088 0.37287 1.00000 0.00831
O7 0.96941 0.38427 0.15836 1.00000 0.00888
O8 0.67882 0.47433 0.02560 1.00000 0.00846
O9 0.92593 0.56888 0.33803 1.00000 0.00832
O10 0.87261 0.75544 0.12476 1.00000 0.00820
O11 0.02121 0.22104 0.47851 1.00000 0.00970
O12 0.20462 0.73672 0.25029 1.00000 0.00880
O13 0.51031 0.79981 0.05584 1.00000 0.01043
O14 0.80598 0.14217 0.08201 1.00000 0.00933
O15 0.39358 0.96760 0.22633 1.00000 0.01072
H1 0.12800 0.90500 0.53900 1.00000 0.05000

loop_
_cod_related_entry_id
_cod_related_entry_database
_cod_related_entry_code
1 AMCSD 0020452
